data_7249326
loop_
_publ_author_name
'Wang, Weizhou'
'Ji, Baoming'

_publ_section_title
;
 The C--I&#x22EF;O halogen bonding in crown ether chemistry
;
_journal_issue 38
_journal_name_full CrystEngComm
_journal_page_first 5309
_journal_page_last 5313
_journal_paper_doi 10.1039/D4CE00853G
_journal_volume 26
_journal_year 2024
_chemical_formula_sum 'C18 H30 F4 I2 O9'
_chemical_formula_weight 720.22
_space_group_IT_number 2
_space_group_name_Hall '-P 1'
_space_group_name_H-M_alt 'P -1'
_symmetry_cell_setting triclinic
_symmetry_space_group_name_H-M 'P -1'
_atom_sites_solution_hydrogens geom
_atom_sites_solution_primary direct
_atom_sites_solution_secondary difmap
_audit_creation_method SHELXL-97
_audit_update_record
;
2023-07-17 deposited with the CCDC.	2024-09-11 downloaded from the CCDC.
;
_cell_angle_alpha 105.855(5)
_cell_angle_beta 91.408(5)
_cell_angle_gamma 103.061(5)
_cell_formula_units_Z 2
_cell_length_a 7.5332(5)
_cell_length_b 13.1800(8)
_cell_length_c 14.1357(8)
_cell_measurement_reflns_used 3343
_cell_measurement_temperature 295(2)
_cell_measurement_theta_max 71.9690
_cell_measurement_theta_min 6.2610
_cell_volume 1309.59(15)
_computing_cell_refinement
;
CrysAlisPro, Agilent Technologies,
Version 1.171.36.32 (release 02-08-2013 CrysAlis171 .NET)
(compiled Aug  2 2013,16:46:58)
;
_computing_data_collection
;
CrysAlisPro, Agilent Technologies,
Version 1.171.36.32 (release 02-08-2013 CrysAlis171 .NET)
(compiled Aug  2 2013,16:46:58)
;
_computing_data_reduction
;
CrysAlisPro, Agilent Technologies,
Version 1.171.36.32 (release 02-08-2013 CrysAlis171 .NET)
(compiled Aug  2 2013,16:46:58)
;
_computing_molecular_graphics 'Bruker SHELXTL'
_computing_publication_material 'Bruker SHELXTL'
_computing_structure_refinement 'SHELXL-97 (Sheldrick, 1997)'
_computing_structure_solution 'SHELXS-97 (Sheldrick, 1990)'
_diffrn_ambient_temperature 295(2)
_diffrn_detector_area_resol_mean 16.2312
_diffrn_measured_fraction_theta_full 0.969
_diffrn_measured_fraction_theta_max 0.969
_diffrn_measurement_device_type 'Xcalibur, Eos, Gemini'
_diffrn_measurement_method 'phi and omega scans'
_diffrn_radiation_monochromator graphite
_diffrn_radiation_source 'Enhance (Cu) X-ray Source'
_diffrn_radiation_type CuK\a
_diffrn_radiation_wavelength 1.54184
_diffrn_reflns_av_R_equivalents 0.0511
_diffrn_reflns_av_sigmaI/netI 0.0712
_diffrn_reflns_limit_h_max 9
_diffrn_reflns_limit_h_min -7
_diffrn_reflns_limit_k_max 13
_diffrn_reflns_limit_k_min -16
_diffrn_reflns_limit_l_max 17
_diffrn_reflns_limit_l_min -16
_diffrn_reflns_number 9667
_diffrn_reflns_theta_full 72.36
_diffrn_reflns_theta_max 72.36
_diffrn_reflns_theta_min 3.26
_diffrn_standards_number 0
_exptl_absorpt_coefficient_mu 19.513
_exptl_absorpt_correction_T_max 0.2227
_exptl_absorpt_correction_T_min 0.0939
_exptl_absorpt_correction_type multi-scan
_exptl_absorpt_process_details
;
CrysAlisPro, Agilent Technologies,
Version 1.171.36.32 (release 02-08-2013 CrysAlis171 .NET)
(compiled Aug  2 2013,16:46:58)
Empirical absorption correction using spherical harmonics,
 implemented in SCALE3 ABSPACK scaling algorithm.
;
_exptl_crystal_colour colourless
_exptl_crystal_density_diffrn 1.826
_exptl_crystal_density_method 'not measured'
_exptl_crystal_description block
_exptl_crystal_F_000 704
_exptl_crystal_size_max 0.23
_exptl_crystal_size_mid 0.15
_exptl_crystal_size_min 0.11
_refine_diff_density_max 1.659
_refine_diff_density_min -2.168
_refine_diff_density_rms 0.164
_refine_ls_extinction_coef 0.00259(17)
_refine_ls_extinction_expression Fc^*^=kFc[1+0.001xFc^2^\l^3^/sin(2\q)]^-1/4^
_refine_ls_extinction_method SHELXL
_refine_ls_goodness_of_fit_ref 1.026
_refine_ls_hydrogen_treatment constr
_refine_ls_matrix_type full
_refine_ls_number_parameters 299
_refine_ls_number_reflns 5033
_refine_ls_number_restraints 0
_refine_ls_restrained_S_all 1.026
_refine_ls_R_factor_all 0.0677
_refine_ls_R_factor_gt 0.0572
_refine_ls_shift/su_max 0.000
_refine_ls_shift/su_mean 0.000
_refine_ls_structure_factor_coef Fsqd
_refine_ls_weighting_details 'calc w=1/[\s^2^(Fo^2^)+(0.0919P)^2^+0.1537P] where P=(Fo^2^+2Fc^2^)/3'
_refine_ls_weighting_scheme calc
_refine_ls_wR_factor_gt 0.1499
_refine_ls_wR_factor_ref 0.1642
_reflns_number_gt 4062
_reflns_number_total 5033
_reflns_threshold_expression >2sigma(I)
_cod_data_source_file d4ce00853g2.cif
_cod_data_source_block C6-I14-W
_cod_depositor_comments
;
The following automatic conversions were performed:

data item '_symmetry_cell_setting' value 'Triclinic' was changed to
'triclinic' in accordance with the
/home/data/users/saulius/crontab/automatic-downloads/rss-feeds/RSC/lib/dictionaries/cif_core.dic
dictionary named 'cif_core.dic' version 2.4.2 last updated on
2011-04-26.

Automatic conversion script
Id: cif_fix_values 8170 2020-07-09 18:12:32Z antanas 

 Adding full bibliography for 7249319--7249331.cif.
;
_cod_original_cell_volume 1309.58(14)
_cod_original_sg_symbol_H-M P-1
_cod_database_code 7249326

loop_
_symmetry_equiv_pos_as_xyz
'x, y, z'
'-x, -y, -z'

loop_
_atom_site_label
_atom_site_type_symbol
_atom_site_fract_x
_atom_site_fract_y
_atom_site_fract_z
_atom_site_U_iso_or_equiv
_atom_site_adp_type
_atom_site_occupancy
_atom_site_symmetry_multiplicity
_atom_site_calc_flag
_atom_site_refinement_flags
_atom_site_disorder_assembly
_atom_site_disorder_group
I1 I 0.64910(6) 0.24094(3) 0.43563(3) 0.04846(13) Uani 1 1 d . . .
I2 I 0.02904(6) 0.79080(3) 0.29157(3) 0.03930(12) Uani 1 1 d . . .
F1 F 0.4719(6) 0.1888(3) 0.6284(3) 0.0533(10) Uani 1 1 d . . .
F2 F 0.6403(6) -0.0056(3) 0.3249(3) 0.0554(11) Uani 1 1 d . . .
F3 F -0.1321(6) 0.7905(3) 0.4993(3) 0.0483(10) Uani 1 1 d . . .
F4 F 0.1538(6) 1.0498(3) 0.3423(3) 0.0488(10) Uani 1 1 d . . .
O1 O 0.5462(7) 0.6478(4) 0.9750(4) 0.0555(13) Uani 1 1 d . . .
O2 O 0.4279(8) 0.8427(4) 1.0289(4) 0.0606(14) Uani 1 1 d . . .
O3 O 0.0949(8) 0.8468(5) 0.9213(4) 0.0684(16) Uani 1 1 d . . .
O4 O 0.0296(8) 0.6801(5) 0.7488(4) 0.0654(15) Uani 1 1 d . . .
O5 O 0.2399(8) 0.5589(4) 0.6276(4) 0.0597(14) Uani 1 1 d . . .
O6 O 0.5081(7) 0.5333(4) 0.7667(4) 0.0527(12) Uani 1 1 d . . .
O7 O 0.5169(16) 0.8041(10) 0.8237(8) 0.168(4) Uani 1 1 d . . .
H1W H 0.4907 0.8155 0.8832 0.251 Uiso 1 1 d R . .
H2W H 0.5147 0.7368 0.8088 0.251 Uiso 1 1 d R . .
O8 O 0.0325(8) 0.6117(4) 0.1193(4) 0.0603(15) Uani 1 1 d . . .
H4W H 0.1031 0.6194 0.0744 0.090 Uiso 1 1 d R . .
H3W H -0.0476 0.5518 0.0985 0.090 Uiso 1 1 d R . .
O9 O 0.1577(7) 0.6112(4) 0.9229(4) 0.0542(13) Uani 1 1 d . . .
H5W H 0.1214 0.6696 0.9401 0.081 Uiso 1 1 d R . .
H6W H 0.2723 0.6193 0.9338 0.081 Uiso 1 1 d R . .
C1 C 0.6439(14) 0.7431(8) 1.0461(7) 0.076(3) Uani 1 1 d . . .
H1A H 0.7264 0.7885 1.0142 0.091 Uiso 1 1 calc R . .
H1B H 0.7161 0.7244 1.0937 0.091 Uiso 1 1 calc R . .
C2 C 0.5132(16) 0.8021(8) 1.0965(6) 0.081(3) Uani 1 1 d . . .
H2A H 0.4214 0.7537 1.1212 0.098 Uiso 1 1 calc R . .
H2B H 0.5767 0.8618 1.1522 0.098 Uiso 1 1 calc R . .
C3 C 0.2965(14) 0.9007(8) 1.0680(7) 0.087(3) Uani 1 1 d . . .
H3A H 0.3540 0.9638 1.1223 0.104 Uiso 1 1 calc R . .
H3B H 0.2008 0.8547 1.0928 0.104 Uiso 1 1 calc R . .
C4 C 0.2160(15) 0.9358(9) 0.9871(9) 0.092(3) Uani 1 1 d . . .
H4A H 0.1517 0.9913 1.0156 0.110 Uiso 1 1 calc R . .
H4B H 0.3133 0.9666 0.9520 0.110 Uiso 1 1 calc R . .
C5 C 0.0632(16) 0.8638(8) 0.8274(7) 0.084(3) Uani 1 1 d . . .
H5A H 0.1785 0.8807 0.7991 0.101 Uiso 1 1 calc R . .
H5B H 0.0068 0.9245 0.8350 0.101 Uiso 1 1 calc R . .
C6 C -0.0571(15) 0.7652(9) 0.7621(7) 0.090(3) Uani 1 1 d . . .
H6A H -0.1714 0.7475 0.7910 0.108 Uiso 1 1 calc R . .
H6B H -0.0844 0.7765 0.6989 0.108 Uiso 1 1 calc R . .
C7 C -0.0470(11) 0.5893(8) 0.6645(6) 0.072(3) Uani 1 1 d . . .
H7A H -0.0509 0.6139 0.6059 0.086 Uiso 1 1 calc R . .
H7B H -0.1711 0.5555 0.6741 0.086 Uiso 1 1 calc R . .
C8 C 0.0673(12) 0.5099(7) 0.6516(6) 0.064(2) Uani 1 1 d . . .
H8A H 0.0805 0.4900 0.7122 0.077 Uiso 1 1 calc R . .
H8B H 0.0108 0.4447 0.5992 0.077 Uiso 1 1 calc R . .
C9 C 0.3608(14) 0.4894(7) 0.6068(6) 0.071(3) Uani 1 1 d . . .
H9A H 0.4713 0.5282 0.5861 0.085 Uiso 1 1 calc R . .
H9B H 0.3045 0.4277 0.5510 0.085 Uiso 1 1 calc R . .
C10 C 0.4148(14) 0.4473(7) 0.6871(7) 0.070(2) Uani 1 1 d . . .
H10A H 0.3066 0.4069 0.7084 0.084 Uiso 1 1 calc R . .
H10B H 0.4929 0.3982 0.6631 0.084 Uiso 1 1 calc R . .
C11 C 0.5612(13) 0.4953(8) 0.8435(7) 0.066(2) Uani 1 1 d . . .
H11A H 0.6364 0.4446 0.8193 0.080 Uiso 1 1 calc R . .
H11B H 0.4534 0.4569 0.8668 0.080 Uiso 1 1 calc R . .
C12 C 0.6618(12) 0.5835(8) 0.9235(6) 0.075(3) Uani 1 1 d . . .
H12A H 0.7199 0.5549 0.9690 0.090 Uiso 1 1 calc R . .
H12B H 0.7572 0.6289 0.8980 0.090 Uiso 1 1 calc R . .
C13 C 0.4888(8) 0.0962(5) 0.5638(4) 0.0340(13) Uani 1 1 d . . .
C14 C 0.5595(8) 0.0973(4) 0.4760(4) 0.0323(12) Uani 1 1 d . . .
C15 C 0.5703(8) -0.0010(5) 0.4122(4) 0.0334(13) Uani 1 1 d . . .
C16 C -0.0667(8) 0.8946(4) 0.4984(4) 0.0318(12) Uani 1 1 d . . .
C17 C 0.0120(7) 0.9155(4) 0.4156(4) 0.0250(11) Uani 1 1 d . . .
C18 C 0.0769(9) 1.0239(5) 0.4208(4) 0.0344(13) Uani 1 1 d . . .

loop_
_atom_site_aniso_label
_atom_site_aniso_U_11
_atom_site_aniso_U_22
_atom_site_aniso_U_33
_atom_site_aniso_U_23
_atom_site_aniso_U_13
_atom_site_aniso_U_12
I1 0.0597(3) 0.0352(2) 0.0532(2) 0.02480(18) 0.0094(2) 0.00141(19)
I2 0.0508(3) 0.0343(2) 0.02681(19) 0.00451(15) 0.00544(17) 0.00327(17)
F1 0.084(3) 0.0349(19) 0.038(2) 0.0030(16) 0.019(2) 0.0165(19)
F2 0.087(3) 0.051(2) 0.0306(18) 0.0149(16) 0.0259(19) 0.015(2)
F3 0.074(3) 0.0268(17) 0.0422(19) 0.0183(15) 0.0146(19) -0.0034(17)
F4 0.077(3) 0.045(2) 0.0285(16) 0.0228(15) 0.0226(17) 0.0061(18)
O1 0.060(3) 0.060(3) 0.049(3) 0.027(2) -0.006(2) 0.006(2)
O2 0.085(4) 0.052(3) 0.041(3) 0.013(2) 0.014(3) 0.008(3)
O3 0.085(4) 0.065(3) 0.063(3) 0.035(3) 0.027(3) 0.013(3)
O4 0.073(4) 0.074(4) 0.062(3) 0.038(3) 0.004(3) 0.022(3)
O5 0.081(4) 0.043(3) 0.054(3) 0.026(2) 0.011(3) -0.003(2)
O6 0.069(3) 0.045(3) 0.049(3) 0.023(2) 0.011(2) 0.010(2)
O7 0.219(11) 0.178(10) 0.133(8) 0.085(7) 0.050(8) 0.049(9)
O8 0.081(4) 0.048(3) 0.037(2) -0.002(2) 0.012(3) 0.003(3)
O9 0.060(3) 0.052(3) 0.053(3) 0.026(2) 0.008(2) 0.004(2)
C1 0.089(6) 0.075(6) 0.058(5) 0.030(4) -0.022(5) -0.003(5)
C2 0.132(9) 0.059(5) 0.031(4) 0.005(4) -0.012(5) -0.009(5)
C3 0.100(7) 0.069(6) 0.062(6) -0.013(5) 0.030(5) -0.004(5)
C4 0.095(7) 0.075(6) 0.119(9) 0.032(6) 0.055(7) 0.040(6)
C5 0.137(8) 0.077(5) 0.078(5) 0.053(4) 0.058(6) 0.062(5)
C6 0.128(8) 0.130(8) 0.061(5) 0.064(5) 0.032(5) 0.082(7)
C7 0.050(5) 0.109(7) 0.055(5) 0.039(5) 0.001(4) -0.005(5)
C8 0.080(6) 0.054(4) 0.044(4) 0.018(3) 0.007(4) -0.018(4)
C9 0.111(7) 0.047(4) 0.044(4) 0.003(4) 0.018(5) 0.011(5)
C10 0.091(6) 0.042(4) 0.080(6) 0.021(4) 0.013(5) 0.014(4)
C11 0.079(6) 0.074(5) 0.064(5) 0.035(4) 0.019(4) 0.035(4)
C12 0.070(5) 0.120(7) 0.064(5) 0.054(5) 0.018(4) 0.048(5)
C13 0.041(3) 0.033(3) 0.029(3) 0.009(2) 0.002(2) 0.013(2)
C14 0.046(3) 0.022(2) 0.033(3) 0.017(2) 0.004(2) 0.006(2)
C15 0.038(3) 0.044(3) 0.020(2) 0.012(2) 0.010(2) 0.011(3)
C16 0.039(3) 0.025(2) 0.033(3) 0.016(2) 0.004(2) 0.000(2)
C17 0.032(3) 0.026(2) 0.018(2) 0.0101(19) 0.001(2) 0.006(2)
C18 0.047(3) 0.030(3) 0.029(3) 0.019(2) 0.010(2) 0.002(2)

loop_
_atom_type_symbol
_atom_type_description
_atom_type_scat_dispersion_real
_atom_type_scat_dispersion_imag
_atom_type_scat_source
C C 0.0181 0.0091 'International Tables Vol C Tables 4.2.6.8 and 6.1.1.4'
H H 0.0000 0.0000 'International Tables Vol C Tables 4.2.6.8 and 6.1.1.4'
O O 0.0492 0.0322 'International Tables Vol C Tables 4.2.6.8 and 6.1.1.4'
F F 0.0727 0.0534 'International Tables Vol C Tables 4.2.6.8 and 6.1.1.4'
I I -0.3257 6.8362 'International Tables Vol C Tables 4.2.6.8 and 6.1.1.4'

loop_
_geom_angle_atom_site_label_1
_geom_angle_atom_site_label_2
_geom_angle_atom_site_label_3
_geom_angle
_geom_angle_site_symmetry_1
_geom_angle_site_symmetry_3
_geom_angle_publ_flag
C1 O1 C12 113.1(7) . . ?
C3 O2 C2 115.0(7) . . ?
C4 O3 C5 112.6(8) . . ?
C6 O4 C7 113.8(7) . . ?
C8 O5 C9 114.1(7) . . ?
C10 O6 C11 111.0(6) . . ?
H1W O7 H2W 100.7 . . ?
H4W O8 H3W 109.5 . . ?
H5W O9 H6W 114.8 . . ?
O1 C1 C2 108.9(8) . . ?
O1 C1 H1A 109.9 . . ?
C2 C1 H1A 109.9 . . ?
O1 C1 H1B 109.9 . . ?
C2 C1 H1B 109.9 . . ?
H1A C1 H1B 108.3 . . ?
O2 C2 C1 109.2(7) . . ?
O2 C2 H2A 109.8 . . ?
C1 C2 H2A 109.8 . . ?
O2 C2 H2B 109.8 . . ?
C1 C2 H2B 109.8 . . ?
H2A C2 H2B 108.3 . . ?
O2 C3 C4 108.5(8) . . ?
O2 C3 H3A 110.0 . . ?
C4 C3 H3A 110.0 . . ?
O2 C3 H3B 110.0 . . ?
C4 C3 H3B 110.0 . . ?
H3A C3 H3B 108.4 . . ?
O3 C4 C3 110.0(9) . . ?
O3 C4 H4A 109.7 . . ?
C3 C4 H4A 109.7 . . ?
O3 C4 H4B 109.7 . . ?
C3 C4 H4B 109.7 . . ?
H4A C4 H4B 108.2 . . ?
O3 C5 C6 108.8(8) . . ?
O3 C5 H5A 109.9 . . ?
C6 C5 H5A 109.9 . . ?
O3 C5 H5B 109.9 . . ?
C6 C5 H5B 109.9 . . ?
H5A C5 H5B 108.3 . . ?
O4 C6 C5 109.0(8) . . ?
O4 C6 H6A 109.9 . . ?
C5 C6 H6A 109.9 . . ?
O4 C6 H6B 109.9 . . ?
C5 C6 H6B 109.9 . . ?
H6A C6 H6B 108.3 . . ?
O4 C7 C8 109.0(7) . . ?
O4 C7 H7A 109.9 . . ?
C8 C7 H7A 109.9 . . ?
O4 C7 H7B 109.9 . . ?
C8 C7 H7B 109.9 . . ?
H7A C7 H7B 108.3 . . ?
O5 C8 C7 107.8(7) . . ?
O5 C8 H8A 110.2 . . ?
C7 C8 H8A 110.2 . . ?
O5 C8 H8B 110.2 . . ?
C7 C8 H8B 110.2 . . ?
H8A C8 H8B 108.5 . . ?
O5 C9 C10 117.4(7) . . ?
O5 C9 H9A 108.0 . . ?
C10 C9 H9A 108.0 . . ?
O5 C9 H9B 108.0 . . ?
C10 C9 H9B 108.0 . . ?
H9A C9 H9B 107.2 . . ?
O6 C10 C9 110.0(7) . . ?
O6 C10 H10A 109.7 . . ?
C9 C10 H10A 109.7 . . ?
O6 C10 H10B 109.7 . . ?
C9 C10 H10B 109.7 . . ?
H10A C10 H10B 108.2 . . ?
O6 C11 C12 110.7(8) . . ?
O6 C11 H11A 109.5 . . ?
C12 C11 H11A 109.5 . . ?
O6 C11 H11B 109.5 . . ?
C12 C11 H11B 109.5 . . ?
H11A C11 H11B 108.1 . . ?
O1 C12 C11 111.6(7) . . ?
O1 C12 H12A 109.3 . . ?
C11 C12 H12A 109.3 . . ?
O1 C12 H12B 109.3 . . ?
C11 C12 H12B 109.3 . . ?
H12A C12 H12B 108.0 . . ?
F1 C13 C14 120.6(5) . . ?
F1 C13 C15 118.2(5) . 2_656 ?
C14 C13 C15 121.2(5) . 2_656 ?
C13 C14 C15 117.7(5) . . ?
C13 C14 I1 122.5(4) . . ?
C15 C14 I1 119.8(4) . . ?
F2 C15 C13 118.1(5) . 2_656 ?
F2 C15 C14 120.8(6) . . ?
C13 C15 C14 121.1(5) 2_656 . ?
F3 C16 C18 118.9(5) . 2_576 ?
F3 C16 C17 119.5(5) . . ?
C18 C16 C17 121.6(5) 2_576 . ?
C18 C17 C16 115.9(5) . . ?
C18 C17 I2 122.3(4) . . ?
C16 C17 I2 121.8(4) . . ?
F4 C18 C16 118.7(5) . 2_576 ?
F4 C18 C17 118.9(5) . . ?
C16 C18 C17 122.4(5) 2_576 . ?

loop_
_geom_bond_atom_site_label_1
_geom_bond_atom_site_label_2
_geom_bond_distance
_geom_bond_site_symmetry_2
_geom_bond_publ_flag
I1 C14 2.097(5) . ?
I2 C17 2.079(5) . ?
F1 C13 1.345(7) . ?
F2 C15 1.346(6) . ?
F3 C16 1.353(6) . ?
F4 C18 1.354(6) . ?
O1 C1 1.409(10) . ?
O1 C12 1.426(10) . ?
O2 C3 1.417(11) . ?
O2 C2 1.421(11) . ?
O3 C4 1.398(13) . ?
O3 C5 1.429(10) . ?
O4 C6 1.394(11) . ?
O4 C7 1.436(10) . ?
O5 C8 1.409(9) . ?
O5 C9 1.413(11) . ?
O6 C10 1.396(10) . ?
O6 C11 1.400(10) . ?
O7 H1W 0.8500 . ?
O7 H2W 0.8501 . ?
O8 H4W 0.8500 . ?
O8 H3W 0.8500 . ?
O9 H5W 0.8500 . ?
O9 H6W 0.8500 . ?
C1 C2 1.470(14) . ?
C1 H1A 0.9700 . ?
C1 H1B 0.9700 . ?
C2 H2A 0.9700 . ?
C2 H2B 0.9700 . ?
C3 C4 1.508(16) . ?
C3 H3A 0.9700 . ?
C3 H3B 0.9700 . ?
C4 H4A 0.9700 . ?
C4 H4B 0.9700 . ?
C5 C6 1.461(15) . ?
C5 H5A 0.9700 . ?
C5 H5B 0.9700 . ?
C6 H6A 0.9700 . ?
C6 H6B 0.9700 . ?
C7 C8 1.477(13) . ?
C7 H7A 0.9700 . ?
C7 H7B 0.9700 . ?
C8 H8A 0.9700 . ?
C8 H8B 0.9700 . ?
C9 C10 1.478(12) . ?
C9 H9A 0.9700 . ?
C9 H9B 0.9700 . ?
C10 H10A 0.9700 . ?
C10 H10B 0.9700 . ?
C11 C12 1.430(13) . ?
C11 H11A 0.9700 . ?
C11 H11B 0.9700 . ?
C12 H12A 0.9700 . ?
C12 H12B 0.9700 . ?
C13 C14 1.365(8) . ?
C13 C15 1.369(9) 2_656 ?
C14 C15 1.382(8) . ?
C15 C13 1.369(9) 2_656 ?
C16 C18 1.356(8) 2_576 ?
C16 C17 1.390(7) . ?
C17 C18 1.382(7) . ?
C18 C16 1.356(8) 2_576 ?

loop_
_geom_hbond_atom_site_label_D
_geom_hbond_atom_site_label_H
_geom_hbond_atom_site_label_A
_geom_hbond_distance_DH
_geom_hbond_distance_HA
_geom_hbond_distance_DA
_geom_hbond_angle_DHA
_geom_hbond_site_symmetry_A
O7 H1W O2 0.85 2.08 2.927(12) 179.5 .
O7 H2W O6 0.85 2.57 3.422(13) 179.1 .
O8 H4W O9 0.85 2.17 2.953(7) 153.1 1_554
O8 H3W O9 0.85 2.06 2.853(7) 155.9 2_566
O9 H5W O3 0.85 2.47 3.250(8) 152.7 .
O9 H6W O1 0.85 2.05 2.899(7) 174.0 .

loop_
_geom_torsion_atom_site_label_1
_geom_torsion_atom_site_label_2
_geom_torsion_atom_site_label_3
_geom_torsion_atom_site_label_4
_geom_torsion
_geom_torsion_site_symmetry_1
_geom_torsion_site_symmetry_2
_geom_torsion_site_symmetry_3
_geom_torsion_site_symmetry_4
_geom_torsion_publ_flag
C12 O1 C1 C2 -178.7(7) . . . . ?
C3 O2 C2 C1 179.4(7) . . . . ?
O1 C1 C2 O2 -68.1(9) . . . . ?
C2 O2 C3 C4 -178.7(8) . . . . ?
C5 O3 C4 C3 -159.6(8) . . . . ?
O2 C3 C4 O3 74.6(10) . . . . ?
C4 O3 C5 C6 177.2(8) . . . . ?
C7 O4 C6 C5 -161.8(7) . . . . ?
O3 C5 C6 O4 -62.0(10) . . . . ?
C6 O4 C7 C8 174.0(7) . . . . ?
C9 O5 C8 C7 -176.1(7) . . . . ?
O4 C7 C8 O5 -65.7(8) . . . . ?
C8 O5 C9 C10 -62.2(10) . . . . ?
C11 O6 C10 C9 -179.8(7) . . . . ?
O5 C9 C10 O6 -61.9(11) . . . . ?
C10 O6 C11 C12 178.1(8) . . . . ?
C1 O1 C12 C11 -172.4(7) . . . . ?
O6 C11 C12 O1 71.5(9) . . . . ?
F1 C13 C14 C15 -178.9(5) . . . . ?
C15 C13 C14 C15 -0.3(10) 2_656 . . . ?
F1 C13 C14 I1 0.7(8) . . . . ?
C15 C13 C14 I1 179.4(4) 2_656 . . . ?
C13 C14 C15 F2 -179.3(5) . . . . ?
I1 C14 C15 F2 1.0(8) . . . . ?
C13 C14 C15 C13 0.3(10) . . . 2_656 ?
I1 C14 C15 C13 -179.4(5) . . . 2_656 ?
F3 C16 C17 C18 -179.5(5) . . . . ?
C18 C16 C17 C18 -0.6(10) 2_576 . . . ?
F3 C16 C17 I2 0.9(8) . . . . ?
C18 C16 C17 I2 179.7(5) 2_576 . . . ?
C16 C17 C18 F4 -179.4(5) . . . . ?
I2 C17 C18 F4 0.2(8) . . . . ?
C16 C17 C18 C16 0.6(10) . . . 2_576 ?
I2 C17 C18 C16 -179.7(5) . . . 2_576 ?
